data_7210505
loop_
_publ_author_name
'Peng, Jun-Bo'
'Ren, Yan-Ping'
'Kong, Xiang-Jian'
'Long, La-Sheng'
'Huang, Rong-Bin'
'Zheng, Lan-Sun'

_publ_section_title
;
 A series of di-, tri- and tetranuclear lanthanide clusters with slow
 magnetic relaxation for Dy2 and Dy4
;
_journal_issue 6
_journal_name_full CrystEngComm
_journal_page_first 2084
_journal_page_last 2090
_journal_paper_doi 10.1039/c0ce00589d
_journal_volume 13
_journal_year 2011
_chemical_formula_sum 'C168 H364 Cl24 N24 Nd8 O74'
_chemical_formula_weight 5909.55
_chemical_name_systematic
;
?
;
_space_group_IT_number 14
_symmetry_cell_setting monoclinic
_symmetry_space_group_name_Hall '-P 2yn'
_symmetry_space_group_name_H-M 'P 1 21/n 1'
_atom_sites_solution_hydrogens geom
_atom_sites_solution_primary direct
_atom_sites_solution_secondary difmap
_audit_creation_method SHELXL-97
_cell_angle_alpha 90.00
_cell_angle_beta 96.817(2)
_cell_angle_gamma 90.00
_cell_formula_units_Z 2
_cell_length_a 16.2942(3)
_cell_length_b 15.3925(4)
_cell_length_c 50.4286(13)
_cell_measurement_reflns_used 14114
_cell_measurement_temperature 173(2)
_cell_measurement_theta_max 29.0666
_cell_measurement_theta_min 2.6591
_cell_volume 12558.5(5)
_computing_cell_refinement 'CrysAlis RED, Oxford Diffraction Ltd.'
_computing_data_collection 'CrysAlis CCD, Oxford Diffraction Ltd.'
_computing_data_reduction 'CrysAlis RED, Oxford Diffraction Ltd.'
_computing_molecular_graphics 'SHELXL-97 (Sheldrick, 1997)'
_computing_publication_material 'SHELXL-97 (Sheldrick, 1997)'
_computing_structure_refinement 'SHELXL-97 (Sheldrick, 1997)'
_computing_structure_solution 'SHELXS-97 (Sheldrick, 1990)'
_diffrn_ambient_temperature 173(2)
_diffrn_measured_fraction_theta_full 0.998
_diffrn_measured_fraction_theta_max 0.998
_diffrn_measurement_device_type 'Xcalibur, Sapphire3, Gemini ultra'
_diffrn_radiation_monochromator graphite
_diffrn_radiation_source 'Enhance (Mo) X-ray Source'
_diffrn_radiation_type MoK\a
_diffrn_radiation_wavelength 0.71073
_diffrn_reflns_av_R_equivalents 0.0859
_diffrn_reflns_av_sigmaI/netI 0.1346
_diffrn_reflns_limit_h_max 19
_diffrn_reflns_limit_h_min -19
_diffrn_reflns_limit_k_max 18
_diffrn_reflns_limit_k_min -17
_diffrn_reflns_limit_l_max 59
_diffrn_reflns_limit_l_min -36
_diffrn_reflns_number 57662
_diffrn_reflns_theta_full 25.00
_diffrn_reflns_theta_max 25.00
_diffrn_reflns_theta_min 2.74
_exptl_absorpt_coefficient_mu 1.957
_exptl_absorpt_correction_T_max 0.8283
_exptl_absorpt_correction_T_min 0.5913
_exptl_absorpt_correction_type multi-scan
_exptl_crystal_colour pink
_exptl_crystal_density_diffrn 1.563
_exptl_crystal_density_meas ?
_exptl_crystal_density_method 'not measured'
_exptl_crystal_description block
_exptl_crystal_F_000 6040
_exptl_crystal_size_max 0.30
_exptl_crystal_size_mid 0.20
_exptl_crystal_size_min 0.10
_refine_diff_density_max 1.157
_refine_diff_density_min -2.224
_refine_diff_density_rms 0.150
_refine_ls_extinction_method none
_refine_ls_goodness_of_fit_ref 1.004
_refine_ls_hydrogen_treatment constr
_refine_ls_matrix_type full
_refine_ls_number_parameters 1342
_refine_ls_number_reflns 22090
_refine_ls_number_restraints 66
_refine_ls_restrained_S_all 1.003
_refine_ls_R_factor_all 0.1024
_refine_ls_R_factor_gt 0.0574
_refine_ls_shift/su_max 0.003
_refine_ls_shift/su_mean 0.000
_refine_ls_structure_factor_coef Fsqd
_refine_ls_weighting_details 'calc w=1/[\s^2^(Fo^2^)+(0.0020P)^2^+0.0000P] where P=(Fo^2^+2Fc^2^)/3'
_refine_ls_weighting_scheme calc
_refine_ls_wR_factor_gt 0.0634
_refine_ls_wR_factor_ref 0.0686
_reflns_number_gt 13835
_reflns_number_total 22090
_reflns_threshold_expression >2sigma(I)
_cod_data_source_file c0ce00589d.txt
_cod_data_source_block complex1
_cod_depositor_comments
;
The following automatic conversions were performed:

'_symmetry_cell_setting' value 'Monoclinic' changed to 'monoclinic'
according to the built-in table from CIF Core dictionary named
'cif_core.dic' version 2.4.1 from 2010-06-29.

Automatic conversion script
Id: cif_fix_values 1891 2012-01-12 08:04:46Z andrius 

The following automatic conversions were performed:

'_exptl_crystal_density_meas' value 'not measured' was changed to '?'
- the value is perceived as not measured.

Automatic conversion script
Id: cif_fix_values 3008 2015-01-20 13:52:24Z robertas 
;
_cod_original_sg_symbol_H-M P2(1)/n
_cod_database_code 7210505

loop_
_symmetry_equiv_pos_as_xyz
'x, y, z'
'-x+1/2, y+1/2, -z+1/2'
'-x, -y, -z'
'x-1/2, -y-1/2, z-1/2'

loop_
_atom_site_label
_atom_site_type_symbol
_atom_site_fract_x
_atom_site_fract_y
_atom_site_fract_z
_atom_site_U_iso_or_equiv
_atom_site_adp_type
_atom_site_occupancy
_atom_site_symmetry_multiplicity
_atom_site_calc_flag
_atom_site_refinement_flags
Nd1 Nd 0.58034(2) 0.57648(2) 0.023693(8) 0.00976(9) Uani 1 1 d .
Nd2 Nd 0.91879(2) 0.55766(2) 0.223696(7) 0.00971(9) Uani 1 1 d .
Nd3 Nd 1.08522(3) 0.39642(2) 0.269849(7) 0.00961(9) Uani 1 1 d .
Nd4 Nd 0.90178(2) 1.08907(2) -0.022584(8) 0.00955(9) Uani 1 1 d .
Cl1 Cl 0.64583(12) 0.85297(10) -0.01120(4) 0.0205(4) Uani 1 1 d .
Cl2 Cl 0.06591(12) 0.47063(10) 0.06977(4) 0.0215(4) Uani 1 1 d .
Cl3 Cl 0.88576(12) 0.64553(11) 0.01356(3) 0.0210(4) Uani 1 1 d .
Cl4 Cl 1.13129(12) 0.12437(10) 0.23431(4) 0.0211(4) Uani 1 1 d .
Cl5 Cl 1.12832(12) 0.77515(10) 0.22933(3) 0.0201(4) Uani 1 1 d .
Cl6 Cl 0.41443(12) 0.98376(10) -0.05370(4) 0.0282(5) Uani 1 1 d .
Cl7 Cl 0.14668(12) 0.69817(10) -0.03977(4) 0.0217(5) Uani 1 1 d .
Cl8 Cl 0.86807(12) 0.18323(11) 0.26035(4) 0.0219(5) Uani 1 1 d .
Cl9 Cl 1.09259(12) -0.03673(10) 0.30675(4) 0.0227(4) Uani 1 1 d .
Cl10 Cl 0.86126(12) 0.80064(10) 0.28512(4) 0.0219(5) Uani 1 1 d .
Cl11 Cl 0.36707(12) 0.77802(10) 0.01263(3) 0.0182(4) Uani 1 1 d .
Cl12 Cl 0.92534(12) 1.00126(10) 0.17822(4) 0.0222(5) Uani 1 1 d .
O1 O 1.1838(3) 0.3793(3) 0.31131(9) 0.0211(12) Uani 1 1 d .
O2 O 1.2318(3) 0.4554(3) 0.27953(9) 0.0138(11) Uani 1 1 d .
O3 O 1.0631(3) 0.5352(3) 0.29063(9) 0.0128(12) Uani 1 1 d .
O4 O 0.9892(3) 0.6259(3) 0.26250(9) 0.0152(12) Uani 1 1 d .
O5 O 0.9678(3) 0.3729(3) 0.29533(9) 0.0155(12) Uani 1 1 d .
O6 O 0.9250(3) 0.4472(3) 0.25935(9) 0.0140(11) Uani 1 1 d .
O7 O 1.0176(3) 0.3253(2) 0.22941(9) 0.0162(12) Uani 1 1 d .
O8 O 0.9380(3) 0.4186(3) 0.20370(9) 0.0178(12) Uani 1 1 d .
O9 O 1.0937(3) 0.5009(3) 0.23480(9) 0.0136(11) Uani 1 1 d U
O10 O 1.0414(3) 0.5715(3) 0.19902(9) 0.0182(11) Uani 1 1 d .
O11 O 0.8080(3) 0.5675(3) 0.18594(9) 0.0219(12) Uani 1 1 d .
O12 O 0.7693(3) 0.4965(3) 0.21991(9) 0.0135(11) Uani 1 1 d .
O13 O 0.6729(3) 0.5837(3) 0.06641(9) 0.0174(12) Uani 1 1 d .
O14 O 0.7212(3) 0.5061(3) 0.03479(9) 0.0142(12) Uani 1 1 d .
O15 O 0.4709(3) 0.3516(3) 0.01779(9) 0.0157(12) Uani 1 1 d .
O16 O 0.5512(3) 0.4396(3) 0.04508(8) 0.0136(11) Uani 1 1 d .
O17 O 0.5803(3) 0.4622(2) -0.01060(8) 0.0115(11) Uani 1 1 d .
O18 O 0.5397(3) 0.3946(3) -0.04833(8) 0.0143(11) Uani 1 1 d .
O19 O 0.8827(3) 0.9684(3) 0.00588(9) 0.0157(12) Uani 1 1 d .
O20 O 0.9583(3) 0.8775(3) 0.03310(9) 0.0165(12) Uani 1 1 d .
O21 O 0.7424(4) 1.1416(3) -0.08116(10) 0.0424(16) Uani 1 1 d .
O22 O 0.7626(3) 1.0642(3) -0.04364(9) 0.0168(11) Uani 1 1 d .
O23 O 1.0573(3) 1.0420(3) 0.04416(9) 0.0165(12) Uani 1 1 d .
O24 O 0.9751(3) 1.1356(3) 0.01929(9) 0.0182(12) Uani 1 1 d .
O1W O 1.0645(3) 0.2372(3) 0.28044(9) 0.0198(13) Uani 1 1 d .
O2W O 1.1920(3) 0.3150(3) 0.24608(8) 0.0170(12) Uani 1 1 d .
O3W O 0.9443(3) 0.7068(3) 0.20680(9) 0.0196(13) Uani 1 1 d .
O4W O 0.8210(3) 0.6602(3) 0.24270(9) 0.0201(12) Uani 1 1 d .
O5W O 0.6948(3) 0.6638(3) 0.00715(9) 0.0181(12) Uani 1 1 d .
O6W O 0.5621(3) 0.7368(3) 0.03463(9) 0.0169(12) Uani 1 1 d .
O7W O 0.8994(3) 1.1528(3) -0.06793(8) 0.0164(11) Uani 1 1 d .
O8W O 0.8810(3) 1.2515(2) -0.02018(9) 0.0217(13) Uani 1 1 d .
O9W O 0.7955(3) 1.1331(2) 0.01035(8) 0.0143(11) Uani 1 1 d .
O10W O 0.9941(4) 0.9769(3) 0.25132(10) 0.0397(15) Uani 1 1 d .
O11W O 0.8901(3) 0.8693(3) 0.22013(9) 0.0192(12) Uani 1 1 d .
O12W O 1.0360(3) 0.6755(3) 0.05792(9) 0.0260(13) Uani 1 1 d .
O13W O 0.0978(3) 0.5401(3) 0.01333(9) 0.0270(13) Uani 1 1 d .
C1 C 1.2404(5) 0.4218(4) 0.30247(13) 0.0123(17) Uani 1 1 d .
C2 C 1.3216(4) 0.4366(4) 0.32108(13) 0.0137(16) Uani 1 1 d .
C3 C 1.3433(5) 0.3601(4) 0.33958(13) 0.0205(18) Uani 1 1 d .
H3A H 1.2945 0.3447 0.3486 0.025 Uiso 1 1 calc R
H3B H 1.3569 0.3094 0.3288 0.025 Uiso 1 1 calc R
C4 C 1.4157(5) 0.3786(4) 0.36056(14) 0.023(2) Uani 1 1 d .
H4A H 1.4666 0.3846 0.3518 0.028 Uiso 1 1 calc R
H4B H 1.4234 0.3289 0.3731 0.028 Uiso 1 1 calc R
C5 C 1.4023(5) 0.4610(5) 0.37608(15) 0.032(2) Uani 1 1 d .
H5A H 1.3553 0.4525 0.3866 0.038 Uiso 1 1 calc R
H5B H 1.4522 0.4731 0.3887 0.038 Uiso 1 1 calc R
C6 C 1.3847(5) 0.5379(4) 0.35744(13) 0.0199(18) Uani 1 1 d .
H6A H 1.3729 0.5897 0.3680 0.024 Uiso 1 1 calc R
H6B H 1.4343 0.5505 0.3485 0.024 Uiso 1 1 calc R
C7 C 1.3124(4) 0.5209(4) 0.33659(13) 0.0146(17) Uani 1 1 d .
H7A H 1.3066 0.5701 0.3239 0.018 Uiso 1 1 calc R
H7B H 1.2613 0.5178 0.3454 0.018 Uiso 1 1 calc R
C8 C 1.0412(4) 0.6089(4) 0.28220(13) 0.0118(16) Uani 1 1 d .
C9 C 1.0831(4) 0.6853(4) 0.29790(12) 0.0068(15) Uani 1 1 d U
C10 C 1.1754(4) 0.6786(4) 0.29586(13) 0.0097(16) Uani 1 1 d .
H10A H 1.1952 0.6202 0.3019 0.012 Uiso 1 1 calc R
H10B H 1.1850 0.6852 0.2769 0.012 Uiso 1 1 calc R
C11 C 1.2246(5) 0.7469(4) 0.31249(13) 0.0180(18) Uani 1 1 d .
H11A H 1.2106 0.8051 0.3048 0.022 Uiso 1 1 calc R
H11B H 1.2843 0.7369 0.3118 0.022 Uiso 1 1 calc R
C12 C 1.2067(6) 0.7450(4) 0.34153(14) 0.028(2) Uani 1 1 d .
H12A H 1.2275 0.6899 0.3499 0.034 Uiso 1 1 calc R
H12B H 1.2365 0.7934 0.3514 0.034 Uiso 1 1 calc R
C13 C 1.1151(5) 0.7531(4) 0.34375(14) 0.0203(19) Uani 1 1 d .
H13A H 1.0964 0.8122 0.3380 0.024 Uiso 1 1 calc R
H13B H 1.1058 0.7459 0.3627 0.024 Uiso 1 1 calc R
C14 C 1.0628(5) 0.6853(4) 0.32658(12) 0.0160(17) Uani 1 1 d .
H14A H 1.0734 0.6268 0.3344 0.019 Uiso 1 1 calc R
H14B H 1.0034 0.6985 0.3267 0.019 Uiso 1 1 calc R
C15 C 0.9119(4) 0.4100(4) 0.28107(13) 0.0094(15) Uani 1 1 d U
C16 C 0.8232(4) 0.4133(4) 0.28861(13) 0.0118(16) Uani 1 1 d .
C17 C 0.7968(4) 0.5065(4) 0.29248(14) 0.0180(18) Uani 1 1 d .
H17A H 0.7371 0.5084 0.2945 0.022 Uiso 1 1 calc R
H17B H 0.8061 0.5415 0.2767 0.022 Uiso 1 1 calc R
C18 C 0.8466(5) 0.5440(4) 0.31730(15) 0.034(2) Uani 1 1 d .
H18A H 0.9063 0.5419 0.3153 0.041 Uiso 1 1 calc R
H18B H 0.8310 0.6055 0.3195 0.041 Uiso 1 1 calc R
C19 C 0.8304(6) 0.4927(5) 0.34153(15) 0.036(2) Uani 1 1 d .
H19A H 0.7709 0.4964 0.3438 0.043 Uiso 1 1 calc R
H19B H 0.8622 0.5181 0.3576 0.043 Uiso 1 1 calc R
C20 C 0.8547(5) 0.3975(5) 0.33898(14) 0.031(2) Uani 1 1 d .
H20A H 0.9154 0.3930 0.3392 0.037 Uiso 1 1 calc R
H20B H 0.8387 0.3642 0.3544 0.037 Uiso 1 1 calc R
C21 C 0.8131(5) 0.3597(4) 0.31359(13) 0.0163(18) Uani 1 1 d .
H21A H 0.7534 0.3534 0.3151 0.020 Uiso 1 1 calc R
H21B H 0.8357 0.3008 0.3113 0.020 Uiso 1 1 calc R
C22 C 0.9654(4) 0.3438(4) 0.21021(13) 0.0108(16) Uani 1 1 d U
C23 C 0.9323(4) 0.2716(4) 0.19137(13) 0.0089(16) Uani 1 1 d .
C24 C 0.9777(5) 0.2736(4) 0.16660(12) 0.0146(17) Uani 1 1 d .
H24A H 1.0364 0.2583 0.1718 0.018 Uiso 1 1 calc R
H24B H 0.9759 0.3334 0.1594 0.018 Uiso 1 1 calc R
C25 C 0.9409(5) 0.2108(4) 0.14443(14) 0.025(2) Uani 1 1 d .
H25A H 0.9674 0.2215 0.1281 0.029 Uiso 1 1 calc R
H25B H 0.9533 0.1502 0.1502 0.029 Uiso 1 1 calc R
C26 C 0.8494(5) 0.2216(4) 0.13822(14) 0.026(2) Uani 1 1 d .
H26A H 0.8278 0.1768 0.1251 0.031 Uiso 1 1 calc R
H26B H 0.8375 0.2793 0.1300 0.031 Uiso 1 1 calc R
C27 C 0.8058(5) 0.2139(4) 0.16291(14) 0.0215(19) Uani 1 1 d .
H27A H 0.8129 0.1542 0.1701 0.026 Uiso 1 1 calc R
H27B H 0.7459 0.2243 0.1581 0.026 Uiso 1 1 calc R
C28 C 0.8394(4) 0.2786(4) 0.18430(13) 0.0140(16) Uani 1 1 d U
H28A H 0.8255 0.3383 0.1779 0.017 Uiso 1 1 calc R
H28B H 0.8122 0.2687 0.2006 0.017 Uiso 1 1 calc R
C29 C 1.0991(5) 0.5341(4) 0.21234(13) 0.0134(17) Uani 1 1 d .
C30 C 1.1805(4) 0.5250(4) 0.20023(13) 0.0106(16) Uani 1 1 d .
C31 C 1.2081(5) 0.6048(4) 0.18602(14) 0.0223(19) Uani 1 1 d .
H31A H 1.2045 0.6560 0.1977 0.027 Uiso 1 1 calc R
H31B H 1.2669 0.5975 0.1833 0.027 Uiso 1 1 calc R
C32 C 1.1585(5) 0.6229(4) 0.15936(15) 0.030(2) Uani 1 1 d .
H32A H 1.1022 0.6420 0.1622 0.036 Uiso 1 1 calc R
H32B H 1.1849 0.6706 0.1503 0.036 Uiso 1 1 calc R
C33 C 1.1529(5) 0.5439(5) 0.14203(14) 0.035(2) Uani 1 1 d .
H33A H 1.1165 0.5567 0.1253 0.042 Uiso 1 1 calc R
H33B H 1.2085 0.5302 0.1372 0.042 Uiso 1 1 calc R
C34 C 1.1204(5) 0.4669(5) 0.15495(14) 0.034(2) Uani 1 1 d .
H34A H 1.1205 0.4161 0.1429 0.040 Uiso 1 1 calc R
H34B H 1.0627 0.4778 0.1583 0.040 Uiso 1 1 calc R
C35 C 1.1734(5) 0.4469(4) 0.18139(13) 0.0208(18) Uani 1 1 d .
H35A H 1.1488 0.3975 0.1902 0.025 Uiso 1 1 calc R
H35B H 1.2294 0.4294 0.1777 0.025 Uiso 1 1 calc R
C36 C 0.7538(5) 0.5299(4) 0.19699(15) 0.0152(17) Uani 1 1 d .
C37 C 0.6667(4) 0.5248(4) 0.18188(13) 0.0112(16) Uani 1 1 d .
C38 C 0.6636(4) 0.4518(4) 0.16083(13) 0.0190(17) Uani 1 1 d .
H38A H 0.7087 0.4609 0.1496 0.023 Uiso 1 1 calc R
H38B H 0.6732 0.3953 0.1700 0.023 Uiso 1 1 calc R
C39 C 0.5830(5) 0.4489(5) 0.14339(15) 0.034(2) Uani 1 1 d .
H39A H 0.5391 0.4313 0.1543 0.041 Uiso 1 1 calc R
H39B H 0.5860 0.4041 0.1294 0.041 Uiso 1 1 calc R
C40 C 0.5594(6) 0.5355(5) 0.12999(16) 0.045(3) Uani 1 1 d .
H40A H 0.6004 0.5511 0.1178 0.053 Uiso 1 1 calc R
H40B H 0.5046 0.5304 0.1193 0.053 Uiso 1 1 calc R
C41 C 0.5567(5) 0.6055(5) 0.15083(15) 0.031(2) Uani 1 1 d .
H41A H 0.5117 0.5927 0.1618 0.037 Uiso 1 1 calc R
H41B H 0.5448 0.6621 0.1419 0.037 Uiso 1 1 calc R
C42 C 0.6392(5) 0.6109(4) 0.16890(14) 0.0225(19) Uani 1 1 d .
H42A H 0.6824 0.6316 0.1582 0.027 Uiso 1 1 calc R
H42B H 0.6340 0.6543 0.1831 0.027 Uiso 1 1 calc R
C43 C 0.7295(4) 0.5404(4) 0.05773(13) 0.0112(16) Uani 1 1 d .
C44 C 0.8118(4) 0.5333(4) 0.07589(13) 0.0121(17) Uani 1 1 d .
C45 C 0.8398(5) 0.6225(4) 0.08639(13) 0.0126(17) Uani 1 1 d .
H45A H 0.7934 0.6508 0.0941 0.015 Uiso 1 1 calc R
H45B H 0.8533 0.6586 0.0712 0.015 Uiso 1 1 calc R
C46 C 0.9149(5) 0.6199(4) 0.10763(14) 0.0227(19) Uani 1 1 d .
H46A H 0.9634 0.5977 0.0997 0.027 Uiso 1 1 calc R
H46B H 0.9278 0.6793 0.1144 0.027 Uiso 1 1 calc R
C47 C 0.8974(5) 0.5620(5) 0.13031(14) 0.029(2) Uani 1 1 d .
H47A H 0.9466 0.5601 0.1438 0.035 Uiso 1 1 calc R
H47B H 0.8509 0.5864 0.1389 0.035 Uiso 1 1 calc R
C48 C 0.8761(5) 0.4717(4) 0.12093(13) 0.0230(19) Uani 1 1 d .
H48A H 0.8623 0.4365 0.1362 0.028 Uiso 1 1 calc R
H48B H 0.9248 0.4451 0.1141 0.028 Uiso 1 1 calc R
C49 C 0.8034(4) 0.4702(4) 0.09901(13) 0.0183(18) Uani 1 1 d .
H49A H 0.7524 0.4846 0.1070 0.022 Uiso 1 1 calc R
H49B H 0.7971 0.4105 0.0918 0.022 Uiso 1 1 calc R
C50 C 0.5223(5) 0.3673(4) 0.03729(13) 0.0117(16) Uani 1 1 d U
C51 C 0.5575(4) 0.2887(4) 0.05448(13) 0.0088(15) Uani 1 1 d U
C52 C 0.6497(4) 0.2954(4) 0.06117(13) 0.0148(17) Uani 1 1 d .
H52A H 0.6634 0.3522 0.0698 0.018 Uiso 1 1 calc R
H52B H 0.6759 0.2933 0.0444 0.018 Uiso 1 1 calc R
C53 C 0.6853(5) 0.2235(4) 0.07958(14) 0.0206(18) Uani 1 1 d U
H53A H 0.6776 0.1671 0.0702 0.025 Uiso 1 1 calc R
H53B H 0.7453 0.2331 0.0842 0.025 Uiso 1 1 calc R
C54 C 0.6445(5) 0.2201(4) 0.10475(14) 0.029(2) Uani 1 1 d .
H54A H 0.6577 0.2738 0.1152 0.035 Uiso 1 1 calc R
H54B H 0.6669 0.1703 0.1157 0.035 Uiso 1 1 calc R
C55 C 0.5506(5) 0.2109(4) 0.09886(14) 0.025(2) Uani 1 1 d .
H55A H 0.5255 0.2152 0.1158 0.030 Uiso 1 1 calc R
H55B H 0.5370 0.1529 0.0910 0.030 Uiso 1 1 calc R
C56 C 0.5134(5) 0.2818(4) 0.07938(13) 0.0149(17) Uani 1 1 d .
H56A H 0.4543 0.2687 0.0740 0.018 Uiso 1 1 calc R
H56B H 0.5167 0.3385 0.0887 0.018 Uiso 1 1 calc R
C57 C 0.5948(4) 0.4275(4) -0.03267(13) 0.0112(16) Uani 1 1 d U
C58 C 0.6842(4) 0.4292(4) -0.03929(13) 0.0118(16) Uani 1 1 d .
C59 C 0.7015(5) 0.5237(4) -0.04763(13) 0.0159(17) Uani 1 1 d .
H59A H 0.6854 0.5643 -0.0339 0.019 Uiso 1 1 calc R
H59B H 0.7614 0.5310 -0.0486 0.019 Uiso 1 1 calc R
C60 C 0.6542(5) 0.5457(4) -0.07427(14) 0.0216(19) Uani 1 1 d .
H60A H 0.6645 0.6070 -0.0788 0.026 Uiso 1 1 calc R
H60B H 0.5942 0.5385 -0.0734 0.026 Uiso 1 1 calc R
C61 C 0.6819(5) 0.4859(4) -0.09565(15) 0.030(2) Uani 1 1 d U
H61A H 0.6515 0.5008 -0.1132 0.036 Uiso 1 1 calc R
H61B H 0.7416 0.4943 -0.0967 0.036 Uiso 1 1 calc R
C62 C 0.6656(5) 0.3912(4) -0.08910(13) 0.025(2) Uani 1 1 d .
H62A H 0.6878 0.3532 -0.1024 0.030 Uiso 1 1 calc R
H62B H 0.6053 0.3813 -0.0902 0.030 Uiso 1 1 calc R
C63 C 0.7062(5) 0.3673(4) -0.06093(13) 0.0158(17) Uani 1 1 d .
H63A H 0.6890 0.3078 -0.0566 0.019 Uiso 1 1 calc R
H63B H 0.7670 0.3669 -0.0609 0.019 Uiso 1 1 calc R
C64 C 0.8961(5) 0.9231(4) 0.02662(14) 0.0158(17) Uani 1 1 d .
C65 C 0.8324(4) 0.9271(4) 0.04705(13) 0.0129(16) Uani 1 1 d .
C66 C 0.8686(5) 0.9857(5) 0.07024(14) 0.027(2) Uani 1 1 d .
H66A H 0.9241 0.9641 0.0773 0.032 Uiso 1 1 calc R
H66B H 0.8750 1.0454 0.0634 0.032 Uiso 1 1 calc R
C67 C 0.8142(6) 0.9884(5) 0.09285(15) 0.041(3) Uani 1 1 d .
H67A H 0.8423 1.0218 0.1081 0.050 Uiso 1 1 calc R
H67B H 0.7614 1.0178 0.0866 0.050 Uiso 1 1 calc R
C68 C 0.7972(7) 0.8966(6) 0.10183(16) 0.057(3) Uani 1 1 d .
H68A H 0.8501 0.8687 0.1089 0.069 Uiso 1 1 calc R
H68B H 0.7618 0.8990 0.1164 0.069 Uiso 1 1 calc R
C69 C 0.7558(6) 0.8435(5) 0.07951(17) 0.042(3) Uani 1 1 d .
H69A H 0.7020 0.8702 0.0728 0.050 Uiso 1 1 calc R
H69B H 0.7450 0.7844 0.0860 0.050 Uiso 1 1 calc R
C70 C 0.8096(5) 0.8378(4) 0.05714(14) 0.022(2) Uani 1 1 d .
H70A H 0.7800 0.8045 0.0421 0.027 Uiso 1 1 calc R
H70B H 0.8608 0.8058 0.0635 0.027 Uiso 1 1 calc R
C71 C 0.7187(5) 1.0911(4) -0.06430(14) 0.0184(17) Uani 1 1 d .
C72 C 0.6299(4) 1.0569(4) -0.06925(13) 0.0146(16) Uani 1 1 d .
C73 C 0.5693(5) 1.1213(4) -0.08441(13) 0.0204(18) Uani 1 1 d .
H73A H 0.5795 1.1798 -0.0766 0.025 Uiso 1 1 calc R
H73B H 0.5123 1.1042 -0.0818 0.025 Uiso 1 1 calc R
C74 C 0.5756(5) 1.1265(5) -0.11485(14) 0.034(2) Uani 1 1 d .
H74A H 0.5287 1.1609 -0.1236 0.041 Uiso 1 1 calc R
H74B H 0.6274 1.1568 -0.1178 0.041 Uiso 1 1 calc R
C75 C 0.5749(6) 1.0401(5) -0.12719(15) 0.039(2) Uani 1 1 d .
H75A H 0.5851 1.0464 -0.1461 0.047 Uiso 1 1 calc R
H75B H 0.5194 1.0141 -0.1270 0.047 Uiso 1 1 calc R
C76 C 0.6395(5) 0.9789(5) -0.11296(14) 0.033(2) Uani 1 1 d .
H76A H 0.6347 0.9210 -0.1215 0.039 Uiso 1 1 calc R
H76B H 0.6956 1.0017 -0.1145 0.039 Uiso 1 1 calc R
C77 C 0.6274(5) 0.9705(4) -0.08383(13) 0.0213(18) Uani 1 1 d .
H77A H 0.6710 0.9323 -0.0749 0.026 Uiso 1 1 calc R
H77B H 0.5734 0.9424 -0.0825 0.026 Uiso 1 1 calc R
C78 C 1.0341(4) 1.1165(4) 0.03713(13) 0.0101(16) Uani 1 1 d U
C79 C 1.0829(5) 1.1910(4) 0.05122(13) 0.0149(18) Uani 1 1 d .
C80 C 1.0768(5) 1.1878(4) 0.08082(12) 0.0124(17) Uani 1 1 d .
H80A H 1.0905 1.1283 0.0874 0.015 Uiso 1 1 calc R
H80B H 1.0190 1.1999 0.0838 0.015 Uiso 1 1 calc R
C81 C 1.1337(5) 1.2523(4) 0.09710(14) 0.0203(19) Uani 1 1 d .
H81A H 1.1141 1.3123 0.0930 0.024 Uiso 1 1 calc R
H81B H 1.1316 1.2419 0.1164 0.024 Uiso 1 1 calc R
C82 C 1.2223(5) 1.2430(4) 0.09080(14) 0.025(2) Uani 1 1 d .
H82A H 1.2439 1.1853 0.0968 0.030 Uiso 1 1 calc R
H82B H 1.2572 1.2878 0.1007 0.030 Uiso 1 1 calc R
C83 C 1.2276(5) 1.2528(4) 0.06091(13) 0.0191(18) Uani 1 1 d .
H83A H 1.2097 1.3120 0.0551 0.023 Uiso 1 1 calc R
H83B H 1.2855 1.2450 0.0573 0.023 Uiso 1 1 calc R
C84 C 1.1731(4) 1.1861(4) 0.04527(13) 0.0110(16) Uani 1 1 d .
H84A H 1.1950 1.1273 0.0497 0.013 Uiso 1 1 calc R
H84B H 1.1750 1.1956 0.0259 0.013 Uiso 1 1 calc R
N1 N 1.3863(4) 0.4498(3) 0.30287(10) 0.0145(14) Uani 1 1 d .
H1A H 1.3722 0.4956 0.2919 0.022 Uiso 1 1 calc R
H1B H 1.3905 0.4010 0.2929 0.022 Uiso 1 1 calc R
H1C H 1.4358 0.4606 0.3127 0.022 Uiso 1 1 calc R
N2 N 1.0508(3) 0.7680(3) 0.28403(10) 0.0092(13) Uani 1 1 d .
H2A H 0.9956 0.7729 0.2851 0.014 Uiso 1 1 calc R
H2B H 1.0600 0.7663 0.2666 0.014 Uiso 1 1 calc R
H2C H 1.0775 0.8146 0.2921 0.014 Uiso 1 1 calc R
N3 N 0.7696(4) 0.3734(3) 0.26493(10) 0.0155(14) Uani 1 1 d .
H3C H 0.7159 0.3730 0.2683 0.023 Uiso 1 1 calc R
H3D H 0.7865 0.3180 0.2624 0.023 Uiso 1 1 calc R
H3E H 0.7743 0.4054 0.2500 0.023 Uiso 1 1 calc R
N4 N 0.9521(4) 0.1864(3) 0.20625(10) 0.0133(14) Uani 1 1 d .
H4C H 0.9338 0.1410 0.1956 0.020 Uiso 1 1 calc R
H4D H 0.9266 0.1854 0.2213 0.020 Uiso 1 1 calc R
H4E H 1.0077 0.1818 0.2107 0.020 Uiso 1 1 calc R
N5 N 1.2466(4) 0.5018(4) 0.22294(11) 0.0249(16) Uani 1 1 d .
H5C H 1.2961 0.4958 0.2165 0.037 Uiso 1 1 calc R
H5D H 1.2330 0.4511 0.2306 0.037 Uiso 1 1 calc R
H5E H 1.2503 0.5449 0.2354 0.037 Uiso 1 1 calc R
N6 N 0.6100(4) 0.5011(3) 0.20191(10) 0.0146(14) Uani 1 1 d .
H6C H 0.6111 0.5437 0.2145 0.022 Uiso 1 1 calc R
H6D H 0.6268 0.4501 0.2099 0.022 Uiso 1 1 calc R
H6E H 0.5577 0.4951 0.1936 0.022 Uiso 1 1 calc R
N7 N 0.8731(4) 0.4971(3) 0.05932(10) 0.0130(14) Uani 1 1 d .
H7C H 0.9229 0.4915 0.0695 0.019 Uiso 1 1 calc R
H7D H 0.8784 0.5336 0.0454 0.019 Uiso 1 1 calc R
H7E H 0.8558 0.4441 0.0529 0.019 Uiso 1 1 calc R
N8 N 0.5358(4) 0.2086(3) 0.03785(10) 0.0142(14) Uani 1 1 d .
H8A H 0.5539 0.1605 0.0473 0.021 Uiso 1 1 calc R
H8B H 0.5604 0.2114 0.0226 0.021 Uiso 1 1 calc R
H8C H 0.4800 0.2056 0.0336 0.021 Uiso 1 1 calc R
N9 N 0.7377(3) 0.4087(3) -0.01381(10) 0.0163(14) Uani 1 1 d .
H9A H 0.7281 0.3531 -0.0088 0.024 Uiso 1 1 calc R
H9B H 0.7257 0.4459 -0.0008 0.024 Uiso 1 1 calc R
H9C H 0.7918 0.4146 -0.0163 0.024 Uiso 1 1 calc R
N10 N 0.7560(4) 0.9691(3) 0.03282(10) 0.0140(14) Uani 1 1 d .
H10C H 0.7166 0.9728 0.0441 0.021 Uiso 1 1 calc R
H10D H 0.7366 0.9364 0.0184 0.021 Uiso 1 1 calc R
H10E H 0.7686 1.0232 0.0273 0.021 Uiso 1 1 calc R
N11 N 0.6016(4) 1.0406(3) -0.04236(10) 0.0168(15) Uani 1 1 d .
H11C H 0.6014 1.0915 -0.0332 0.025 Uiso 1 1 calc R
H11D H 0.6365 1.0024 -0.0330 0.025 Uiso 1 1 calc R
H11E H 0.5496 1.0181 -0.0446 0.025 Uiso 1 1 calc R
N12 N 1.0454(4) 1.2760(3) 0.04011(10) 0.0136(14) Uani 1 1 d .
H12C H 1.0495 1.2789 0.0223 0.020 Uiso 1 1 calc R
H12D H 1.0731 1.3214 0.0485 0.020 Uiso 1 1 calc R
H12E H 0.9913 1.2783 0.0428 0.020 Uiso 1 1 calc R

loop_
_atom_site_aniso_label
_atom_site_aniso_U_11
_atom_site_aniso_U_22
_atom_site_aniso_U_33
_atom_site_aniso_U_23
_atom_site_aniso_U_13
_atom_site_aniso_U_12
Nd1 0.0079(2) 0.00902(19) 0.0121(2) -0.00003(16) 0.00005(17) 0.00150(16)
Nd2 0.0076(2) 0.00984(19) 0.0116(2) -0.00041(17) 0.00063(17) -0.00001(17)
Nd3 0.0081(2) 0.00984(19) 0.0109(2) -0.00107(17) 0.00111(17) -0.00041(17)
Nd4 0.0076(2) 0.00915(19) 0.0119(2) -0.00035(16) 0.00100(17) 0.00039(17)
Cl1 0.0194(11) 0.0171(9) 0.0240(11) 0.0006(8) -0.0014(9) -0.0006(8)
Cl2 0.0155(11) 0.0210(10) 0.0280(11) -0.0015(8) 0.0019(9) 0.0026(8)
Cl3 0.0149(11) 0.0284(10) 0.0202(11) 0.0068(8) 0.0036(9) -0.0003(8)
Cl4 0.0181(11) 0.0186(9) 0.0256(11) -0.0085(8) -0.0010(9) 0.0023(8)
Cl5 0.0200(12) 0.0236(10) 0.0172(10) 0.0033(8) 0.0043(9) -0.0053(8)
Cl6 0.0130(11) 0.0180(10) 0.0553(14) 0.0014(9) 0.0112(10) 0.0020(8)
Cl7 0.0183(11) 0.0185(9) 0.0292(12) -0.0096(8) 0.0072(9) 0.0006(8)
Cl8 0.0172(11) 0.0256(10) 0.0235(11) 0.0032(9) 0.0054(9) -0.0033(9)
Cl9 0.0161(11) 0.0198(10) 0.0328(12) -0.0029(8) 0.0057(9) -0.0006(8)
Cl10 0.0155(11) 0.0186(9) 0.0314(12) -0.0083(8) 0.0013(9) 0.0034(8)
Cl11 0.0184(12) 0.0157(9) 0.0207(11) -0.0002(8) 0.0035(9) 0.0020(8)
Cl12 0.0194(11) 0.0168(9) 0.0301(12) 0.0022(8) 0.0020(9) -0.0001(8)
O1 0.014(3) 0.034(3) 0.014(3) 0.006(2) -0.002(2) -0.006(3)
O2 0.010(3) 0.016(3) 0.014(3) 0.000(2) -0.004(2) -0.001(2)
O3 0.021(3) 0.006(2) 0.011(3) -0.003(2) 0.002(2) 0.004(2)
O4 0.018(3) 0.009(2) 0.017(3) -0.003(2) -0.006(2) 0.001(2)
O5 0.013(3) 0.014(2) 0.020(3) 0.007(2) 0.005(2) 0.000(2)
O6 0.015(3) 0.012(2) 0.015(3) -0.002(2) 0.002(2) -0.005(2)
O7 0.018(3) 0.013(2) 0.016(3) -0.003(2) -0.006(2) 0.003(2)
O8 0.022(3) 0.012(3) 0.018(3) -0.001(2) -0.003(2) 0.005(2)
O9 0.0142(14) 0.0142(13) 0.0126(14) 0.0003(9) 0.0028(9) -0.0005(9)
O10 0.015(3) 0.018(3) 0.023(3) 0.006(2) 0.006(2) 0.003(2)
O11 0.006(3) 0.047(3) 0.013(3) 0.002(2) 0.001(2) -0.010(3)
O12 0.012(3) 0.018(3) 0.010(3) 0.006(2) 0.001(2) -0.005(2)
O13 0.011(3) 0.027(3) 0.014(3) -0.006(2) 0.002(2) 0.004(2)
O14 0.015(3) 0.014(2) 0.013(3) -0.005(2) -0.003(2) 0.002(2)
O15 0.017(3) 0.012(2) 0.016(3) 0.003(2) -0.006(2) -0.003(2)
O16 0.016(3) 0.010(2) 0.014(3) 0.001(2) 0.002(2) -0.001(2)
O17 0.015(3) 0.008(2) 0.013(3) 0.000(2) 0.003(2) -0.005(2)
O18 0.016(3) 0.015(2) 0.013(3) -0.005(2) 0.006(2) -0.007(2)
O19 0.023(3) 0.012(2) 0.013(3) 0.006(2) 0.007(2) 0.000(2)
O20 0.011(3) 0.014(2) 0.024(3) 0.006(2) 0.001(2) 0.004(2)
O21 0.026(4) 0.064(4) 0.034(4) 0.026(3) -0.009(3) -0.018(3)
O22 0.014(3) 0.018(3) 0.017(3) 0.000(2) -0.004(2) -0.002(2)
O23 0.026(3) 0.004(2) 0.019(3) 0.000(2) 0.002(2) 0.000(2)
O24 0.009(3) 0.017(2) 0.028(3) -0.005(2) 0.000(2) 0.006(2)
O1W 0.027(4) 0.015(2) 0.018(3) 0.003(2) 0.002(3) -0.001(2)
O2W 0.015(3) 0.028(3) 0.010(3) -0.006(2) 0.006(2) -0.001(2)
O3W 0.028(4) 0.013(2) 0.020(3) 0.009(2) 0.013(3) 0.002(2)
O4W 0.014(3) 0.024(3) 0.023(3) -0.008(2) 0.005(2) 0.005(2)
O5W 0.022(3) 0.020(3) 0.012(3) 0.002(2) 0.003(2) -0.001(2)
O6W 0.028(4) 0.012(2) 0.011(3) -0.006(2) 0.004(2) -0.001(2)
O7W 0.021(3) 0.018(2) 0.011(3) 0.004(2) 0.004(2) -0.001(2)
O8W 0.029(4) 0.009(2) 0.028(3) -0.002(2) 0.006(3) 0.005(2)
O9W 0.018(3) 0.012(2) 0.016(3) 0.001(2) 0.013(2) -0.001(2)
O10W 0.046(4) 0.042(3) 0.030(3) 0.003(3) -0.002(3) -0.014(3)
O11W 0.014(3) 0.021(2) 0.024(3) 0.001(2) 0.008(2) 0.004(2)
O12W 0.039(4) 0.022(3) 0.020(3) -0.005(2) 0.013(3) -0.010(3)
O13W 0.019(3) 0.030(3) 0.033(3) 0.006(2) 0.006(3) -0.006(2)
C1 0.018(5) 0.008(4) 0.011(4) -0.001(3) 0.006(3) 0.008(3)
C2 0.008(4) 0.020(4) 0.013(4) 0.008(3) 0.004(3) 0.005(3)
C3 0.019(5) 0.022(4) 0.019(4) 0.002(3) -0.002(4) 0.003(3)
C4 0.019(5) 0.028(4) 0.021(5) 0.013(4) -0.005(4) 0.006(4)
C5 0.025(6) 0.046(5) 0.021(5) -0.002(4) -0.014(4) -0.003(4)
C6 0.022(5) 0.019(4) 0.018(4) -0.009(3) 0.002(4) 0.001(3)
C7 0.014(4) 0.011(4) 0.019(4) 0.001(3) 0.002(4) 0.001(3)
C8 0.011(4) 0.014(4) 0.012(4) 0.000(3) 0.007(3) 0.005(3)
C9 0.0068(17) 0.0070(17) 0.0068(17) 0.0006(10) 0.0007(10) 0.0004(10)
C10 0.008(4) 0.009(3) 0.013(4) 0.004(3) 0.002(3) -0.003(3)
C11 0.006(4) 0.022(4) 0.025(5) -0.003(3) -0.002(4) -0.002(3)
C12 0.054(7) 0.017(4) 0.012(4) -0.001(3) -0.002(4) -0.011(4)
C13 0.026(5) 0.026(4) 0.009(4) -0.006(3) 0.003(4) -0.008(4)
C14 0.023(5) 0.015(4) 0.010(4) -0.001(3) 0.004(4) -0.005(3)
C15 0.0098(18) 0.0089(17) 0.0096(17) -0.0002(10) 0.0013(10) 0.0003(10)
C16 0.009(4) 0.010(4) 0.016(4) -0.005(3) 0.003(3) -0.002(3)
C17 0.005(4) 0.027(4) 0.022(4) 0.005(3) 0.003(4) -0.004(3)
C18 0.036(6) 0.024(4) 0.044(6) -0.021(4) 0.014(5) -0.008(4)
C19 0.025(5) 0.055(6) 0.026(5) -0.033(4) 0.000(4) 0.002(4)
C20 0.026(5) 0.051(5) 0.018(5) 0.001(4) 0.007(4) 0.002(4)
C21 0.012(5) 0.017(4) 0.020(4) 0.008(3) 0.003(4) 0.005(3)
C22 0.0109(18) 0.0114(18) 0.0104(18) -0.0004(10) 0.0022(10) 0.0001(10)
C23 0.007(4) 0.009(3) 0.009(4) 0.001(3) -0.007(3) 0.000(3)
C24 0.018(5) 0.016(4) 0.009(4) 0.004(3) -0.001(3) -0.001(3)
C25 0.043(6) 0.019(4) 0.013(4) -0.002(3) 0.007(4) 0.004(4)
C26 0.038(6) 0.021(4) 0.013(4) 0.002(3) -0.014(4) 0.005(4)
C27 0.009(4) 0.019(4) 0.032(5) 0.009(4) -0.013(4) -0.002(3)
C28 0.0130(19) 0.0145(18) 0.0144(18) -0.0001(10) 0.0019(10) 0.0001(10)
C29 0.023(5) 0.005(3) 0.012(4) 0.000(3) 0.001(4) 0.001(3)
C30 0.004(4) 0.014(4) 0.013(4) 0.001(3) -0.001(3) 0.000(3)
C31 0.025(5) 0.015(4) 0.030(5) -0.002(4) 0.018(4) -0.001(4)
C32 0.034(6) 0.028(5) 0.031(5) 0.016(4) 0.022(4) 0.011(4)
C33 0.035(6) 0.057(6) 0.014(4) 0.012(4) 0.007(4) 0.012(5)
C34 0.032(6) 0.041(5) 0.026(5) -0.021(4) -0.008(4) 0.008(4)
C35 0.026(5) 0.011(4) 0.027(5) 0.001(3) 0.010(4) -0.004(3)
C36 0.008(4) 0.014(4) 0.023(5) -0.002(3) 0.002(4) -0.002(3)
C37 0.007(4) 0.013(4) 0.015(4) 0.006(3) 0.004(3) -0.005(3)
C38 0.019(5) 0.023(4) 0.014(4) -0.008(3) 0.000(3) 0.006(3)
C39 0.030(5) 0.044(5) 0.027(5) -0.024(4) -0.001(4) 0.001(4)
C40 0.022(6) 0.080(7) 0.027(5) 0.002(5) -0.017(4) -0.002(5)
C41 0.020(5) 0.038(5) 0.032(5) 0.009(4) -0.007(4) 0.011(4)
C42 0.017(5) 0.025(4) 0.025(5) 0.009(4) -0.001(4) 0.003(4)
C43 0.008(4) 0.017(4) 0.009(4) 0.001(3) 0.003(3) -0.006(3)
C44 0.014(4) 0.011(4) 0.012(4) 0.000(3) 0.005(3) 0.006(3)
C45 0.022(5) 0.007(3) 0.007(4) 0.002(3) -0.004(3) 0.004(3)
C46 0.020(5) 0.025(4) 0.022(5) -0.012(4) 0.000(4) -0.004(4)
C47 0.019(5) 0.052(5) 0.016(4) 0.002(4) 0.000(4) 0.005(4)
C48 0.025(5) 0.033(4) 0.010(4) 0.013(3) 0.000(4) -0.001(4)
C49 0.014(4) 0.025(4) 0.016(4) 0.009(3) 0.004(4) -0.002(3)
C50 0.0115(18) 0.0125(18) 0.0114(18) 0.0001(10) 0.0023(10) 0.0006(10)
C51 0.0087(18) 0.0087(17) 0.0090(18) 0.0000(10) 0.0006(10) -0.0007(10)
C52 0.013(4) 0.014(4) 0.016(4) 0.002(3) -0.003(3) -0.001(3)
C53 0.020(2) 0.021(2) 0.021(2) 0.0001(10) 0.0016(10) -0.0002(10)
C54 0.040(6) 0.019(4) 0.024(5) 0.006(4) -0.009(4) 0.001(4)
C55 0.027(5) 0.026(4) 0.022(5) 0.005(4) 0.002(4) 0.001(4)
C56 0.016(5) 0.017(4) 0.011(4) 0.002(3) -0.002(3) 0.002(3)
C57 0.0115(18) 0.0105(18) 0.0114(18) 0.0004(10) 0.0010(10) 0.0005(10)
C58 0.014(4) 0.013(4) 0.008(4) 0.000(3) -0.002(3) 0.000(3)
C59 0.011(4) 0.018(4) 0.020(4) -0.001(3) 0.006(4) -0.002(3)
C60 0.025(5) 0.014(4) 0.025(5) 0.011(3) 0.000(4) -0.001(3)
C61 0.030(2) 0.032(2) 0.029(2) 0.0007(10) 0.0042(10) -0.0003(10)
C62 0.028(5) 0.033(5) 0.014(4) -0.012(4) -0.003(4) 0.004(4)
C63 0.010(4) 0.018(4) 0.020(4) 0.002(3) 0.003(4) 0.005(3)
C64 0.023(5) 0.009(4) 0.016(4) -0.009(3) 0.005(4) -0.007(3)
C65 0.008(4) 0.011(4) 0.019(4) 0.001(3) -0.001(3) 0.000(3)
C66 0.020(5) 0.038(5) 0.020(5) -0.002(4) -0.005(4) 0.008(4)
C67 0.062(8) 0.047(5) 0.019(5) -0.007(4) 0.018(5) 0.018(5)
C68 0.078(8) 0.076(7) 0.025(5) 0.030(5) 0.037(6) 0.042(6)
C69 0.044(6) 0.031(5) 0.059(7) 0.029(5) 0.043(6) 0.015(4)
C70 0.027(5) 0.010(4) 0.034(5) 0.012(3) 0.017(4) -0.002(3)
C71 0.018(5) 0.020(4) 0.017(4) -0.007(4) 0.001(4) -0.003(4)
C72 0.010(4) 0.024(4) 0.010(4) 0.003(3) 0.002(3) -0.004(3)
C73 0.012(4) 0.018(4) 0.030(5) 0.001(3) 0.000(4) -0.003(3)
C74 0.029(6) 0.048(5) 0.022(5) 0.013(4) -0.016(4) 0.000(4)
C75 0.042(7) 0.059(6) 0.016(5) -0.007(4) -0.002(4) -0.007(5)
C76 0.030(6) 0.045(5) 0.022(5) -0.011(4) -0.006(4) -0.001(4)
C77 0.020(5) 0.021(4) 0.023(5) -0.011(3) 0.002(4) -0.002(3)
C78 0.0102(18) 0.0106(18) 0.0096(18) -0.0006(10) 0.0013(10) 0.0008(10)
C79 0.024(5) 0.007(3) 0.013(4) -0.004(3) 0.000(4) 0.003(3)
C80 0.017(5) 0.009(3) 0.010(4) 0.003(3) -0.005(3) -0.001(3)
C81 0.027(5) 0.022(4) 0.011(4) 0.006(3) -0.004(4) -0.003(4)
C82 0.035(6) 0.020(4) 0.018(5) 0.003(3) -0.008(4) -0.012(4)
C83 0.013(5) 0.026(4) 0.019(5) 0.001(3) 0.004(4) 0.001(4)
C84 0.006(4) 0.009(3) 0.019(4) 0.000(3) 0.004(3) 0.006(3)
N1 0.021(4) 0.013(3) 0.008(3) 0.003(3) -0.003(3) 0.003(3)
N2 0.005(3) 0.009(3) 0.013(3) -0.002(2) -0.004(3) 0.003(2)
N3 0.015(4) 0.019(3) 0.013(3) 0.007(3) 0.003(3) -0.004(3)
N4 0.009(4) 0.018(3) 0.014(3) -0.002(3) 0.002(3) -0.003(3)
N5 0.008(4) 0.041(4) 0.026(4) 0.001(3) -0.001(3) -0.002(3)
N6 0.013(4) 0.012(3) 0.018(3) 0.003(3) -0.004(3) 0.000(3)
N7 0.013(4) 0.012(3) 0.012(3) 0.000(2) -0.007(3) -0.001(3)
N8 0.018(4) 0.013(3) 0.013(3) 0.006(3) 0.004(3) 0.003(3)
N9 0.011(3) 0.020(3) 0.017(3) -0.007(3) 0.001(3) 0.008(3)
N10 0.013(4) 0.013(3) 0.017(3) -0.001(3) 0.005(3) -0.002(3)
N11 0.018(4) 0.011(3) 0.023(4) -0.006(3) 0.005(3) 0.002(3)
N12 0.020(4) 0.009(3) 0.012(3) 0.000(2) 0.003(3) 0.003(3)

loop_
_atom_type_symbol
_atom_type_description
_atom_type_scat_dispersion_real
_atom_type_scat_dispersion_imag
_atom_type_scat_source
C C 0.0033 0.0016 'International Tables Vol C Tables 4.2.6.8 and 6.1.1.4'
H H 0.0000 0.0000 'International Tables Vol C Tables 4.2.6.8 and 6.1.1.4'
N N 0.0061 0.0033 'International Tables Vol C Tables 4.2.6.8 and 6.1.1.4'
O O 0.0106 0.0060 'International Tables Vol C Tables 4.2.6.8 and 6.1.1.4'
Cl Cl 0.1484 0.1585 'International Tables Vol C Tables 4.2.6.8 and 6.1.1.4'
Nd Nd -0.1943 3.0179 'International Tables Vol C Tables 4.2.6.8 and 6.1.1.4'

loop_
_geom_angle_atom_site_label_1
_geom_angle_atom_site_label_2
_geom_angle_atom_site_label_3
_geom_angle
_geom_angle_site_symmetry_1
_geom_angle_site_symmetry_3
O15 Nd1 O16 135.27(15) 3_665 .
O15 Nd1 O17 75.51(14) 3_665 .
O16 Nd1 O17 73.14(13) . .
O15 Nd1 O18 97.96(16) 3_665 3_665
O16 Nd1 O18 74.16(14) . 3_665
O17 Nd1 O18 123.01(15) . 3_665
O15 Nd1 O13 147.10(14) 3_665 .
O16 Nd1 O13 77.59(15) . .
O17 Nd1 O13 126.17(15) . .
O18 Nd1 O13 89.52(15) 3_665 .
O15 Nd1 O5W 70.36(16) 3_665 .
O16 Nd1 O5W 142.90(15) . .
O17 Nd1 O5W 95.00(14) . .
O18 Nd1 O5W 136.82(13) 3_665 .
O13 Nd1 O5W 82.27(15) . .
O15 Nd1 O14 126.48(16) 3_665 .
O16 Nd1 O14 75.66(15) . .
O17 Nd1 O14 77.01(15) . .
O18 Nd1 O14 135.44(15) 3_665 .
O13 Nd1 O14 52.23(14) . .
O5W Nd1 O14 67.38(14) . .
O15 Nd1 O6W 73.03(14) 3_665 .
O16 Nd1 O6W 134.87(14) . .
O17 Nd1 O6W 148.24(13) . .
O18 Nd1 O6W 66.38(14) 3_665 .
O13 Nd1 O6W 80.99(14) . .
O5W Nd1 O6W 70.47(15) . .
O14 Nd1 O6W 119.33(15) . .
O15 Nd1 O17 70.35(14) 3_665 3_665
O16 Nd1 O17 71.49(14) . 3_665
O17 Nd1 O17 75.57(16) . 3_665
O18 Nd1 O17 50.19(13) 3_665 3_665
O13 Nd1 O17 134.18(14) . 3_665
O5W Nd1 O17 140.71(14) . 3_665
O14 Nd1 O17 141.96(12) . 3_665
O6W Nd1 O17 97.60(14) . 3_665
O15 Nd1 C43 141.98(17) 3_665 .
O16 Nd1 C43 76.28(17) . .
O17 Nd1 C43 102.24(17) . .
O18 Nd1 C43 113.53(17) 3_665 .
O13 Nd1 C43 26.03(16) . .
O5W Nd1 C43 72.08(17) . .
O14 Nd1 C43 26.25(15) . .
O6W Nd1 C43 99.81(17) . .
O17 Nd1 C43 146.91(15) 3_665 .
O15 Nd1 C57 84.33(17) 3_665 3_665
O16 Nd1 C57 70.77(16) . 3_665
O17 Nd1 C57 99.98(17) . 3_665
O18 Nd1 C57 24.39(15) 3_665 3_665
O13 Nd1 C57 111.61(17) . 3_665
O5W Nd1 C57 146.25(16) . 3_665
O14 Nd1 C57 145.56(16) . 3_665
O6W Nd1 C57 81.21(17) . 3_665
O17 Nd1 C57 25.80(15) 3_665 3_665
C43 Nd1 C57 132.41(19) . 3_665
O15 Nd1 Nd1 68.09(10) 3_665 3_665
O16 Nd1 Nd1 67.37(11) . 3_665
O17 Nd1 Nd1 39.69(11) . 3_665
O18 Nd1 Nd1 84.69(10) 3_665 3_665
O13 Nd1 Nd1 144.76(10) . 3_665
O5W Nd1 Nd1 124.27(10) . 3_665
O14 Nd1 Nd1 112.54(10) . 3_665
O6W Nd1 Nd1 126.99(12) . 3_665
O17 Nd1 Nd1 35.88(9) 3_665 3_665
C43 Nd1 Nd1 132.90(13) . 3_665
C57 Nd1 Nd1 60.74(13) 3_665 3_665
O4 Nd2 O8 131.39(15) . .
O4 Nd2 O6 74.48(14) . .
O8 Nd2 O6 72.30(14) . .
O4 Nd2 O11 147.20(15) . .
O8 Nd2 O11 81.41(16) . .
O6 Nd2 O11 124.55(15) . .
O4 Nd2 O10 92.04(16) . .
O8 Nd2 O10 73.34(15) . .
O6 Nd2 O10 117.25(15) . .
O11 Nd2 O10 99.59(15) . .
O4 Nd2 O3W 78.01(15) . .
O8 Nd2 O3W 129.77(14) . .
O6 Nd2 O3W 152.45(15) . .
O11 Nd2 O3W 79.45(16) . .
O10 Nd2 O3W 64.84(14) . .
O4 Nd2 O4W 71.11(16) . .
O8 Nd2 O4W 147.15(16) . .
O6 Nd2 O4W 97.33(14) . .
O11 Nd2 O4W 79.45(16) . .
O10 Nd2 O4W 136.17(14) . .
O3W Nd2 O4W 72.06(15) . .
O4 Nd2 O12 125.06(15) . .
O8 Nd2 O12 79.31(15) . .
O6 Nd2 O12 76.17(15) . .
O11 Nd2 O12 51.07(14) . .
O10 Nd2 O12 142.85(14) . .
O3W Nd2 O12 119.99(15) . .
O4W Nd2 O12 67.90(14) . .
O4 Nd2 C36 140.83(18) . .
O8 Nd2 C36 80.42(18) . .
O6 Nd2 C36 101.13(18) . .
O11 Nd2 C36 25.22(16) . .
O10 Nd2 C36 122.53(18) . .
O3W Nd2 C36 99.18(18) . .
O4W Nd2 C36 70.95(17) . .
O12 Nd2 C36 25.89(15) . .
O9 Nd3 O3 75.71(14) . .
O9 Nd3 O5 126.85(15) . .
O3 Nd3 O5 74.86(15) . .
O9 Nd3 O7 75.37(14) . .
O3 Nd3 O7 132.53(15) . .
O5 Nd3 O7 93.89(16) . .
O9 Nd3 O1 126.77(16) . .
O3 Nd3 O1 81.08(15) . .
O5 Nd3 O1 90.59(16) . .
O7 Nd3 O1 146.02(14) . .
O9 Nd3 O1W 145.11(14) . .
O3 Nd3 O1W 136.80(15) . .
O5 Nd3 O1W 67.42(14) . .
O7 Nd3 O1W 71.74(14) . .
O1 Nd3 O1W 79.08(15) . .
O9 Nd3 O2 76.59(15) . .
O3 Nd3 O2 77.73(15) . .
O5 Nd3 O2 136.35(14) . .
O7 Nd3 O2 129.47(15) . .
O1 Nd3 O2 51.77(14) . .
O1W Nd3 O2 116.66(15) . .
O9 Nd3 O2W 83.20(14) . .
O3 Nd3 O2W 141.20(15) . .
O5 Nd3 O2W 142.12(14) . .
O7 Nd3 O2W 69.85(15) . .
O1 Nd3 O2W 86.25(15) . .
O1W Nd3 O2W 74.93(14) . .
O2 Nd3 O2W 65.77(14) . .
O9 Nd3 O6 78.60(14) . .
O3 Nd3 O6 69.01(14) . .
O5 Nd3 O6 49.75(14) . .
O7 Nd3 O6 68.93(14) . .
O1 Nd3 O6 134.60(14) . .
O1W Nd3 O6 99.79(15) . .
O2 Nd3 O6 142.40(12) . .
O2W Nd3 O6 137.89(14) . .
O9 Nd3 C1 101.90(18) . .
O3 Nd3 C1 78.40(17) . .
O5 Nd3 C1 114.06(18) . .
O7 Nd3 C1 144.38(17) . .
O1 Nd3 C1 25.79(16) . .
O1W Nd3 C1 98.09(17) . .
O2 Nd3 C1 25.99(15) . .
O2W Nd3 C1 74.55(16) . .
O6 Nd3 C1 146.31(15) . .
O9 Nd3 C15 103.50(17) . .
O3 Nd3 C15 70.14(17) . .
O5 Nd3 C15 24.16(15) . .
O7 Nd3 C15 81.11(17) . .
O1 Nd3 C15 112.48(17) . .
O1W Nd3 C15 82.75(17) . .
O2 Nd3 C15 146.56(15) . .
O2W Nd3 C15 147.61(16) . .
O6 Nd3 C15 25.59(14) . .
C1 Nd3 C15 132.61(18) . .
O19 Nd4 O24 77.94(15) . .
O19 Nd4 O22 87.63(16) . .
O24 Nd4 O22 140.69(16) . .
O19 Nd4 O23 71.62(14) . 3_775
O24 Nd4 O23 120.49(15) . 3_775
O22 Nd4 O23 87.98(16) . 3_775
O19 Nd4 O20 118.89(15) . 3_775
O24 Nd4 O20 75.57(16) . 3_775
O22 Nd4 O20 141.69(15) . 3_775
O23 Nd4 O20 76.47(15) 3_775 3_775
O19 Nd4 O7W 150.54(14) . .
O24 Nd4 O7W 129.90(15) . .
O22 Nd4 O7W 75.35(15) . .
O23 Nd4 O7W 83.73(14) 3_775 .
O20 Nd4 O7W 68.38(15) 3_775 .
O19 Nd4 O8W 135.40(15) . .
O24 Nd4 O8W 73.69(15) . .
O22 Nd4 O8W 93.05(15) . .
O23 Nd4 O8W 152.98(15) 3_775 .
O20 Nd4 O8W 86.34(15) 3_775 .
O7W Nd4 O8W 70.49(14) . .
O19 Nd4 O9W 71.25(14) . .
O24 Nd4 O9W 70.37(15) . .
O22 Nd4 O9W 70.38(15) . .
O23 Nd4 O9W 137.39(14) 3_775 .
O20 Nd4 O9W 141.34(14) 3_775 .
O7W Nd4 O9W 122.73(14) . .
O8W Nd4 O9W 67.16(13) . .
C1 O1 Nd3 94.3(4) . .
C1 O2 Nd3 91.6(4) . .
C8 O3 Nd3 134.8(4) . .
C8 O4 Nd2 140.3(4) . .
C15 O5 Nd3 101.2(4) . .
C15 O6 Nd2 159.7(4) . .
C15 O6 Nd3 87.6(4) . .
Nd2 O6 Nd3 107.19(16) . .
C22 O7 Nd3 137.9(4) . .
C22 O8 Nd2 139.7(4) . .
C29 O9 Nd3 162.1(4) . .
C29 O10 Nd2 107.1(4) . .
C36 O11 Nd2 96.9(4) . .
C36 O12 Nd2 90.2(4) . .
C43 O13 Nd1 94.0(4) . .
C43 O14 Nd1 91.1(4) . .
C50 O15 Nd1 136.6(4) . 3_665
C50 O16 Nd1 135.6(4) . .
C57 O17 Nd1 157.1(4) . .
C57 O17 Nd1 88.2(4) . 3_665
Nd1 O17 Nd1 104.43(16) . 3_665
C57 O18 Nd1 99.4(4) . 3_665
C64 O19 Nd4 155.5(5) . .
C64 O20 Nd4 124.9(4) . 3_775
C71 O22 Nd4 136.2(4) . .
C78 O23 Nd4 136.8(4) . 3_775
C78 O24 Nd4 143.8(4) . .
O1 C1 O2 122.3(7) . .
O1 C1 C2 118.2(6) . .
O2 C1 C2 119.4(6) . .
O1 C1 Nd3 59.9(4) . .
O2 C1 Nd3 62.4(4) . .
C2 C1 Nd3 177.4(5) . .
N1 C2 C3 110.6(6) . .
N1 C2 C7 108.5(5) . .
C3 C2 C7 111.9(5) . .
N1 C2 C1 105.3(5) . .
C3 C2 C1 112.3(6) . .
C7 C2 C1 107.9(5) . .
C4 C3 C2 112.9(6) . .
C4 C3 H3A 109.0 . .
C2 C3 H3A 109.0 . .
C4 C3 H3B 109.0 . .
C2 C3 H3B 109.0 . .
H3A C3 H3B 107.8 . .
C3 C4 C5 111.7(6) . .
C3 C4 H4A 109.3 . .
C5 C4 H4A 109.3 . .
C3 C4 H4B 109.3 . .
C5 C4 H4B 109.3 . .
H4A C4 H4B 107.9 . .
C6 C5 C4 111.1(6) . .
C6 C5 H5A 109.4 . .
C4 C5 H5A 109.4 . .
C6 C5 H5B 109.4 . .
C4 C5 H5B 109.4 . .
H5A C5 H5B 108.0 . .
C7 C6 C5 111.8(6) . .
C7 C6 H6A 109.3 . .
C5 C6 H6A 109.3 . .
C7 C6 H6B 109.3 . .
C5 C6 H6B 109.3 . .
H6A C6 H6B 107.9 . .
C6 C7 C2 112.9(6) . .
C6 C7 H7A 109.0 . .
C2 C7 H7A 109.0 . .
C6 C7 H7B 109.0 . .
C2 C7 H7B 109.0 . .
H7A C7 H7B 107.8 . .
O3 C8 O4 126.7(6) . .
O3 C8 C9 115.5(6) . .
O4 C8 C9 117.8(5) . .
N2 C9 C14 109.6(5) . .
N2 C9 C10 108.5(5) . .
C14 C9 C10 113.1(6) . .
N2 C9 C8 107.3(5) . .
C14 C9 C8 110.9(5) . .
C10 C9 C8 107.2(5) . .
C11 C10 C9 112.1(5) . .
C11 C10 H10A 109.2 . .
C9 C10 H10A 109.2 . .
C11 C10 H10B 109.2 . .
C9 C10 H10B 109.2 . .
H10A C10 H10B 107.9 . .
C10 C11 C12 111.7(6) . .
C10 C11 H11A 109.3 . .
C12 C11 H11A 109.3 . .
C10 C11 H11B 109.3 . .
C12 C11 H11B 109.3 . .
H11A C11 H11B 107.9 . .
C13 C12 C11 111.8(7) . .
C13 C12 H12A 109.3 . .
C11 C12 H12A 109.3 . .
C13 C12 H12B 109.3 . .
C11 C12 H12B 109.3 . .
H12A C12 H12B 107.9 . .
C12 C13 C14 112.7(6) . .
C12 C13 H13A 109.1 . .
C14 C13 H13A 109.1 . .
C12 C13 H13B 109.1 . .
C14 C13 H13B 109.1 . .
H13A C13 H13B 107.8 . .
C9 C14 C13 111.3(6) . .
C9 C14 H14A 109.4 . .
C13 C14 H14A 109.4 . .
C9 C14 H14B 109.4 . .
C13 C14 H14B 109.4 . .
H14A C14 H14B 108.0 . .
O5 C15 O6 121.5(7) . .
O5 C15 C16 121.5(6) . .
O6 C15 C16 117.0(6) . .
O5 C15 Nd3 54.6(4) . .
O6 C15 Nd3 66.8(4) . .
C16 C15 Nd3 176.1(5) . .
C17 C16 N3 109.7(6) . .
C17 C16 C21 110.1(5) . .
N3 C16 C21 108.7(5) . .
C17 C16 C15 110.6(5) . .
N3 C16 C15 105.1(5) . .
C21 C16 C15 112.4(6) . .
C16 C17 C18 109.4(6) . .
C16 C17 H17A 109.8 . .
C18 C17 H17A 109.8 . .
C16 C17 H17B 109.8 . .
C18 C17 H17B 109.8 . .
H17A C17 H17B 108.2 . .
C19 C18 C17 109.9(6) . .
C19 C18 H18A 109.7 . .
C17 C18 H18A 109.7 . .
C19 C18 H18B 109.7 . .
C17 C18 H18B 109.7 . .
H18A C18 H18B 108.2 . .
C18 C19 C20 111.2(6) . .
C18 C19 H19A 109.4 . .
C20 C19 H19A 109.4 . .
C18 C19 H19B 109.4 . .
C20 C19 H19B 109.4 . .
H19A C19 H19B 108.0 . .
C21 C20 C19 110.5(6) . .
C21 C20 H20A 109.6 . .
C19 C20 H20A 109.6 . .
C21 C20 H20B 109.6 . .
C19 C20 H20B 109.6 . .
H20A C20 H20B 108.1 . .
C20 C21 C16 114.4(6) . .
C20 C21 H21A 108.7 . .
C16 C21 H21A 108.7 . .
C20 C21 H21B 108.7 . .
C16 C21 H21B 108.7 . .
H21A C21 H21B 107.6 . .
O7 C22 O8 126.7(6) . .
O7 C22 C23 118.6(6) . .
O8 C22 C23 114.6(6) . .
C28 C23 C22 111.4(5) . .
C28 C23 C24 111.9(5) . .
C22 C23 C24 109.1(5) . .
C28 C23 N4 108.9(5) . .
C22 C23 N4 106.4(5) . .
C24 C23 N4 108.9(5) . .
C23 C24 C25 113.3(6) . .
C23 C24 H24A 108.9 . .
C25 C24 H24A 108.9 . .
C23 C24 H24B 108.9 . .
C25 C24 H24B 108.9 . .
H24A C24 H24B 107.7 . .
C26 C25 C24 111.9(6) . .
C26 C25 H25A 109.2 . .
C24 C25 H25A 109.2 . .
C26 C25 H25B 109.2 . .
C24 C25 H25B 109.2 . .
H25A C25 H25B 107.9 . .
C25 C26 C27 111.9(6) . .
C25 C26 H26A 109.2 . .
C27 C26 H26A 109.2 . .
C25 C26 H26B 109.2 . .
C27 C26 H26B 109.2 . .
H26A C26 H26B 107.9 . .
C26 C27 C28 111.6(6) . .
C26 C27 H27A 109.3 . .
C28 C27 H27A 109.3 . .
C26 C27 H27B 109.3 . .
C28 C27 H27B 109.3 . .
H27A C27 H27B 108.0 . .
C23 C28 C27 112.7(6) . .
C23 C28 H28A 109.1 . .
C27 C28 H28A 109.1 . .
C23 C28 H28B 109.1 . .
C27 C28 H28B 109.1 . .
H28A C28 H28B 107.8 . .
O10 C29 O9 123.6(7) . .
O10 C29 C30 117.8(6) . .
O9 C29 C30 118.6(6) . .
C31 C30 N5 108.8(6) . .
C31 C30 C35 110.4(5) . .
N5 C30 C35 106.2(5) . .
C31 C30 C29 115.8(5) . .
N5 C30 C29 106.9(5) . .
C35 C30 C29 108.4(6) . .
C32 C31 C30 114.3(6) . .
C32 C31 H31A 108.7 . .
C30 C31 H31A 108.7 . .
C32 C31 H31B 108.7 . .
C30 C31 H31B 108.7 . .
H31A C31 H31B 107.6 . .
C33 C32 C31 111.1(6) . .
C33 C32 H32A 109.4 . .
C31 C32 H32A 109.4 . .
C33 C32 H32B 109.4 . .
C31 C32 H32B 109.4 . .
H32A C32 H32B 108.0 . .
C34 C33 C32 113.3(6) . .
C34 C33 H33A 108.9 . .
C32 C33 H33A 108.9 . .
C34 C33 H33B 108.9 . .
C32 C33 H33B 108.9 . .
H33A C33 H33B 107.7 . .
C33 C34 C35 110.4(6) . .
C33 C34 H34A 109.6 . .
C35 C34 H34A 109.6 . .
C33 C34 H34B 109.6 . .
C35 C34 H34B 109.6 . .
H34A C34 H34B 108.1 . .
C30 C35 C34 112.1(5) . .
C30 C35 H35A 109.2 . .
C34 C35 H35A 109.2 . .
C30 C35 H35B 109.2 . .
C34 C35 H35B 109.2 . .
H35A C35 H35B 107.9 . .
O11 C36 O12 121.6(7) . .
O11 C36 C37 117.9(6) . .
O12 C36 C37 120.5(6) . .
O11 C36 Nd2 57.9(4) . .
O12 C36 Nd2 63.9(4) . .
C37 C36 Nd2 174.2(5) . .
N6 C37 C42 109.2(5) . .
N6 C37 C36 106.7(5) . .
C42 C37 C36 112.1(5) . .
N6 C37 C38 108.5(5) . .
C42 C37 C38 110.7(5) . .
C36 C37 C38 109.5(6) . .
C39 C38 C37 112.5(6) . .
C39 C38 H38A 109.1 . .
C37 C38 H38A 109.1 . .
C39 C38 H38B 109.1 . .
C37 C38 H38B 109.1 . .
H38A C38 H38B 107.8 . .
C38 C39 C40 113.1(6) . .
C38 C39 H39A 109.0 . .
C40 C39 H39A 109.0 . .
C38 C39 H39B 109.0 . .
C40 C39 H39B 109.0 . .
H39A C39 H39B 107.8 . .
C41 C40 C39 110.0(6) . .
C41 C40 H40A 109.7 . .
C39 C40 H40A 109.7 . .
C41 C40 H40B 109.7 . .
C39 C40 H40B 109.7 . .
H40A C40 H40B 108.2 . .
C40 C41 C42 110.9(6) . .
C40 C41 H41A 109.5 . .
C42 C41 H41A 109.5 . .
C40 C41 H41B 109.5 . .
C42 C41 H41B 109.5 . .
H41A C41 H41B 108.0 . .
C37 C42 C41 113.6(6) . .
C37 C42 H42A 108.8 . .
C41 C42 H42A 108.8 . .
C37 C42 H42B 108.8 . .
C41 C42 H42B 108.8 . .
H42A C42 H42B 107.7 . .
O13 C43 O14 122.5(7) . .
O13 C43 C44 117.0(6) . .
O14 C43 C44 120.4(6) . .
O13 C43 Nd1 60.0(4) . .
O14 C43 Nd1 62.7(4) . .
C44 C43 Nd1 172.8(4) . .
N7 C44 C45 109.9(6) . .
N7 C44 C49 108.5(5) . .
C45 C44 C49 110.9(5) . .
N7 C44 C43 106.9(5) . .
C45 C44 C43 110.3(5) . .
C49 C44 C43 110.3(6) . .
C44 C45 C46 113.7(5) . .
C44 C45 H45A 108.8 . .
C46 C45 H45A 108.8 . .
C44 C45 H45B 108.8 . .
C46 C45 H45B 108.8 . .
H45A C45 H45B 107.7 . .
C47 C46 C45 109.9(6) . .
C47 C46 H46A 109.7 . .
C45 C46 H46A 109.7 . .
C47 C46 H46B 109.7 . .
C45 C46 H46B 109.7 . .
H46A C46 H46B 108.2 . .
C48 C47 C46 111.6(6) . .
C48 C47 H47A 109.3 . .
C46 C47 H47A 109.3 . .
C48 C47 H47B 109.3 . .
C46 C47 H47B 109.3 . .
H47A C47 H47B 108.0 . .
C47 C48 C49 112.1(6) . .
C47 C48 H48A 109.2 . .
C49 C48 H48A 109.2 . .
C47 C48 H48B 109.2 . .
C49 C48 H48B 109.2 . .
H48A C48 H48B 107.9 . .
C48 C49 C44 114.2(6) . .
C48 C49 H49A 108.7 . .
C44 C49 H49A 108.7 . .
C48 C49 H49B 108.7 . .
C44 C49 H49B 108.7 . .
H49A C49 H49B 107.6 . .
O15 C50 O16 128.1(6) . .
O15 C50 C51 117.3(6) . .
O16 C50 C51 114.6(6) . .
C52 C51 N8 110.1(5) . .
C52 C51 C56 112.1(6) . .
N8 C51 C56 107.3(5) . .
C52 C51 C50 111.3(5) . .
N8 C51 C50 106.2(5) . .
C56 C51 C50 109.5(5) . .
C51 C52 C53 112.7(6) . .
C51 C52 H52A 109.0 . .
C53 C52 H52A 109.0 . .
C51 C52 H52B 109.0 . .
C53 C52 H52B 109.0 . .
H52A C52 H52B 107.8 . .
C54 C53 C52 111.6(6) . .
C54 C53 H53A 109.3 . .
C52 C53 H53A 109.3 . .
C54 C53 H53B 109.3 . .
C52 C53 H53B 109.3 . .
H53A C53 H53B 108.0 . .
C53 C54 C55 111.8(6) . .
C53 C54 H54A 109.3 . .
C55 C54 H54A 109.3 . .
C53 C54 H54B 109.3 . .
C55 C54 H54B 109.3 . .
H54A C54 H54B 107.9 . .
C54 C55 C56 111.4(6) . .
C54 C55 H55A 109.3 . .
C56 C55 H55A 109.3 . .
C54 C55 H55B 109.3 . .
C56 C55 H55B 109.3 . .
H55A C55 H55B 108.0 . .
C51 C56 C55 112.7(6) . .
C51 C56 H56A 109.0 . .
C55 C56 H56A 109.0 . .
C51 C56 H56B 109.0 . .
C55 C56 H56B 109.0 . .
H56A C56 H56B 107.8 . .
O18 C57 O17 122.2(7) . .
O18 C57 C58 120.4(6) . .
O17 C57 C58 117.4(6) . .
O18 C57 Nd1 56.2(4) . 3_665
O17 C57 Nd1 66.0(4) . 3_665
C58 C57 Nd1 176.3(5) . 3_665
N9 C58 C63 108.6(5) . .
N9 C58 C57 106.3(5) . .
C63 C58 C57 117.1(6) . .
N9 C58 C59 109.0(5) . .
C63 C58 C59 109.1(5) . .
C57 C58 C59 106.5(5) . .
C60 C59 C58 111.3(6) . .
C60 C59 H59A 109.4 . .
C58 C59 H59A 109.4 . .
C60 C59 H59B 109.4 . .
C58 C59 H59B 109.4 . .
H59A C59 H59B 108.0 . .
C59 C60 C61 109.4(6) . .
C59 C60 H60A 109.8 . .
C61 C60 H60A 109.8 . .
C59 C60 H60B 109.8 . .
C61 C60 H60B 109.8 . .
H60A C60 H60B 108.2 . .
C62 C61 C60 110.5(6) . .
C62 C61 H61A 109.5 . .
C60 C61 H61A 109.5 . .
C62 C61 H61B 109.5 . .
C60 C61 H61B 109.5 . .
H61A C61 H61B 108.1 . .
C61 C62 C63 111.2(6) . .
C61 C62 H62A 109.4 . .
C63 C62 H62A 109.4 . .
C61 C62 H62B 109.4 . .
C63 C62 H62B 109.4 . .
H62A C62 H62B 108.0 . .
C58 C63 C62 113.5(5) . .
C58 C63 H63A 108.9 . .
C62 C63 H63A 108.9 . .
C58 C63 H63B 108.9 . .
C62 C63 H63B 108.9 . .
H63A C63 H63B 107.7 . .
O20 C64 O19 126.0(7) . .
O20 C64 C65 115.9(6) . .
O19 C64 C65 118.0(6) . .
N10 C65 C70 108.9(6) . .
N10 C65 C66 109.3(5) . .
C70 C65 C66 111.2(6) . .
N10 C65 C64 106.3(5) . .
C70 C65 C64 113.3(5) . .
C66 C65 C64 107.7(6) . .
C67 C66 C65 112.4(7) . .
C67 C66 H66A 109.1 . .
C65 C66 H66A 109.1 . .
C67 C66 H66B 109.1 . .
C65 C66 H66B 109.1 . .
H66A C66 H66B 107.9 . .
C68 C67 C66 109.9(6) . .
C68 C67 H67A 109.7 . .
C66 C67 H67A 109.7 . .
C68 C67 H67B 109.7 . .
C66 C67 H67B 109.7 . .
H67A C67 H67B 108.2 . .
C69 C68 C67 111.6(7) . .
C69 C68 H68A 109.3 . .
C67 C68 H68A 109.3 . .
C69 C68 H68B 109.3 . .
C67 C68 H68B 109.3 . .
H68A C68 H68B 108.0 . .
C68 C69 C70 110.2(7) . .
C68 C69 H69A 109.6 . .
C70 C69 H69A 109.6 . .
C68 C69 H69B 109.6 . .
C70 C69 H69B 109.6 . .
H69A C69 H69B 108.1 . .
C69 C70 C65 112.5(6) . .
C69 C70 H70A 109.1 . .
C65 C70 H70A 109.1 . .
C69 C70 H70B 109.1 . .
C65 C70 H70B 109.1 . .
H70A C70 H70B 107.8 . .
O21 C71 O22 125.2(7) . .
O21 C71 C72 117.8(7) . .
O22 C71 C72 117.0(6) . .
N11 C72 C77 107.3(5) . .
N11 C72 C71 107.2(6) . .
C77 C72 C71 110.5(6) . .
N11 C72 C73 107.9(5) . .
C77 C72 C73 110.2(6) . .
C71 C72 C73 113.5(6) . .
C72 C73 C74 114.3(6) . .
C72 C73 H73A 108.7 . .
C74 C73 H73A 108.7 . .
C72 C73 H73B 108.7 . .
C74 C73 H73B 108.7 . .
H73A C73 H73B 107.6 . .
C75 C74 C73 111.9(6) . .
C75 C74 H74A 109.2 . .
C73 C74 H74A 109.2 . .
C75 C74 H74B 109.2 . .
C73 C74 H74B 109.2 . .
H74A C74 H74B 107.9 . .
C74 C75 C76 112.9(7) . .
C74 C75 H75A 109.0 . .
C76 C75 H75A 109.0 . .
C74 C75 H75B 109.0 . .
C76 C75 H75B 109.0 . .
H75A C75 H75B 107.8 . .
C77 C76 C75 110.3(7) . .
C77 C76 H76A 109.6 . .
C75 C76 H76A 109.6 . .
C77 C76 H76B 109.6 . .
C75 C76 H76B 109.6 . .
H76A C76 H76B 108.1 . .
C76 C77 C72 113.4(6) . .
C76 C77 H77A 108.9 . .
C72 C77 H77A 108.9 . .
C76 C77 H77B 108.9 . .
C72 C77 H77B 108.9 . .
H77A C77 H77B 107.7 . .
O23 C78 O24 126.4(6) . .
O23 C78 C79 115.8(6) . .
O24 C78 C79 117.8(6) . .
C80 C79 N12 108.8(5) . .
C80 C79 C78 110.2(6) . .
N12 C79 C78 108.1(6) . .
C80 C79 C84 111.7(6) . .
N12 C79 C84 108.8(5) . .
C78 C79 C84 109.3(5) . .
C79 C80 C81 113.8(6) . .
C79 C80 H80A 108.8 . .
C81 C80 H80A 108.8 . .
C79 C80 H80B 108.8 . .
C81 C80 H80B 108.8 . .
H80A C80 H80B 107.7 . .
C82 C81 C80 110.9(6) . .
C82 C81 H81A 109.5 . .
C80 C81 H81A 109.5 . .
C82 C81 H81B 109.5 . .
C80 C81 H81B 109.5 . .
H81A C81 H81B 108.1 . .
C81 C82 C83 111.3(7) . .
C81 C82 H82A 109.4 . .
C83 C82 H82A 109.4 . .
C81 C82 H82B 109.4 . .
C83 C82 H82B 109.4 . .
H82A C82 H82B 108.0 . .
C84 C83 C82 110.4(6) . .
C84 C83 H83A 109.6 . .
C82 C83 H83A 109.6 . .
C84 C83 H83B 109.6 . .
C82 C83 H83B 109.6 . .
H83A C83 H83B 108.1 . .
C83 C84 C79 112.3(5) . .
C83 C84 H84A 109.1 . .
C79 C84 H84A 109.1 . .
C83 C84 H84B 109.1 . .
C79 C84 H84B 109.1 . .
H84A C84 H84B 107.9 . .
C2 N1 H1A 109.5 . .
C2 N1 H1B 109.5 . .
H1A N1 H1B 109.5 . .
C2 N1 H1C 109.5 . .
H1A N1 H1C 109.5 . .
H1B N1 H1C 109.5 . .
C9 N2 H2A 109.5 . .
C9 N2 H2B 109.5 . .
H2A N2 H2B 109.5 . .
C9 N2 H2C 109.5 . .
H2A N2 H2C 109.5 . .
H2B N2 H2C 109.5 . .
C16 N3 H3C 109.5 . .
C16 N3 H3D 109.5 . .
H3C N3 H3D 109.5 . .
C16 N3 H3E 109.5 . .
H3C N3 H3E 109.5 . .
H3D N3 H3E 109.5 . .
C23 N4 H4C 109.5 . .
C23 N4 H4D 109.5 . .
H4C N4 H4D 109.5 . .
C23 N4 H4E 109.5 . .
H4C N4 H4E 109.5 . .
H4D N4 H4E 109.5 . .
C30 N5 H5C 109.5 . .
C30 N5 H5D 109.5 . .
H5C N5 H5D 109.5 . .
C30 N5 H5E 109.5 . .
H5C N5 H5E 109.5 . .
H5D N5 H5E 109.5 . .
C37 N6 H6C 109.5 . .
C37 N6 H6D 109.5 . .
H6C N6 H6D 109.5 . .
C37 N6 H6E 109.5 . .
H6C N6 H6E 109.5 . .
H6D N6 H6E 109.5 . .
C44 N7 H7C 109.5 . .
C44 N7 H7D 109.5 . .
H7C N7 H7D 109.5 . .
C44 N7 H7E 109.5 . .
H7C N7 H7E 109.5 . .
H7D N7 H7E 109.5 . .
C51 N8 H8A 109.5 . .
C51 N8 H8B 109.5 . .
H8A N8 H8B 109.5 . .
C51 N8 H8C 109.5 . .
H8A N8 H8C 109.5 . .
H8B N8 H8C 109.5 . .
C58 N9 H9A 109.5 . .
C58 N9 H9B 109.5 . .
H9A N9 H9B 109.5 . .
C58 N9 H9C 109.5 . .
H9A N9 H9C 109.5 . .
H9B N9 H9C 109.5 . .
C65 N10 H10C 109.5 . .
C65 N10 H10D 109.5 . .
H10C N10 H10D 109.5 . .
C65 N10 H10E 109.5 . .
H10C N10 H10E 109.5 . .
H10D N10 H10E 109.5 . .
C72 N11 H11C 109.5 . .
C72 N11 H11D 109.5 . .
H11C N11 H11D 109.5 . .
C72 N11 H11E 109.5 . .
H11C N11 H11E 109.5 . .
H11D N11 H11E 109.5 . .
C79 N12 H12C 109.5 . .
C79 N12 H12D 109.5 . .
H12C N12 H12D 109.5 . .
C79 N12 H12E 109.5 . .
H12C N12 H12E 109.5 . .
H12D N12 H12E 109.5 . .

loop_
_geom_bond_atom_site_label_1
_geom_bond_atom_site_label_2
_geom_bond_distance
_geom_bond_site_symmetry_2
Nd1 O15 2.426(4) 3_665
Nd1 O16 2.439(4) .
Nd1 O17 2.467(4) .
Nd1 O18 2.479(5) 3_665
Nd1 O13 2.482(5) .
Nd1 O5W 2.520(5) .
Nd1 O14 2.540(5) .
Nd1 O6W 2.554(4) .
Nd1 O17 2.689(5) 3_665
Nd1 C43 2.858(7) .
Nd1 C57 2.942(7) 3_665
Nd1 Nd1 4.0772(7) 3_665
Nd2 O4 2.391(4) .
Nd2 O8 2.402(4) .
Nd2 O6 2.468(4) .
Nd2 O11 2.468(5) .
Nd2 O10 2.485(5) .
Nd2 O3W 2.500(4) .
Nd2 O4W 2.512(4) .
Nd2 O12 2.598(5) .
Nd2 C36 2.893(7) .
Nd3 O9 2.406(4) .
Nd3 O3 2.426(4) .
Nd3 O5 2.455(5) .
Nd3 O7 2.457(4) .
Nd3 O1 2.495(5) .
Nd3 O1W 2.540(4) .
Nd3 O2 2.548(5) .
Nd3 O2W 2.556(4) .
Nd3 O6 2.717(5) .
Nd3 C1 2.875(8) .
Nd3 C15 2.952(7) .
Nd4 O19 2.391(4) .
Nd4 O24 2.408(5) .
Nd4 O22 2.418(5) .
Nd4 O23 2.423(4) 3_775
Nd4 O20 2.455(5) 3_775
Nd4 O7W 2.485(4) .
Nd4 O8W 2.528(4) .
Nd4 O9W 2.627(4) .
O1 C1 1.254(8) .
O2 C1 1.260(7) .
O3 C8 1.248(7) .
O4 C8 1.255(8) .
O5 C15 1.232(8) .
O6 C15 1.276(7) .
O7 C22 1.244(8) .
O8 C22 1.264(7) .
O9 C29 1.254(7) .
O10 C29 1.231(8) .
O11 C36 1.242(8) .
O12 C36 1.263(8) .
O13 C43 1.257(8) .
O14 C43 1.264(7) .
O15 C50 1.237(8) .
O15 Nd1 2.426(4) 3_665
O16 C50 1.253(7) .
O17 C57 1.281(7) .
O17 Nd1 2.689(5) 3_665
O18 C57 1.232(8) .
O18 Nd1 2.479(5) 3_665
O19 C64 1.254(8) .
O20 C64 1.245(8) .
O20 Nd4 2.455(5) 3_775
O21 C71 1.247(8) .
O22 C71 1.261(8) .
O23 C78 1.246(7) .
O23 Nd4 2.423(4) 3_775
O24 C78 1.271(8) .
C1 C2 1.545(10) .
C2 N1 1.493(8) .
C2 C3 1.518(8) .
C2 C7 1.531(8) .
C3 C4 1.514(10) .
C3 H3A 0.9900 .
C3 H3B 0.9900 .
C4 C5 1.520(9) .
C4 H4A 0.9900 .
C4 H4B 0.9900 .
C5 C6 1.518(9) .
C5 H5A 0.9900 .
C5 H5B 0.9900 .
C6 C7 1.505(9) .
C6 H6A 0.9900 .
C6 H6B 0.9900 .
C7 H7A 0.9900 .
C7 H7B 0.9900 .
C8 C9 1.533(9) .
C9 N2 1.516(7) .
C9 C14 1.522(8) .
C9 C10 1.523(9) .
C10 C11 1.514(8) .
C10 H10A 0.9900 .
C10 H10B 0.9900 .
C11 C12 1.526(9) .
C11 H11A 0.9900 .
C11 H11B 0.9900 .
C12 C13 1.515(11) .
C12 H12A 0.9900 .
C12 H12B 0.9900 .
C13 C14 1.547(9) .
C13 H13A 0.9900 .
C13 H13B 0.9900 .
C14 H14A 0.9900 .
C14 H14B 0.9900 .
C15 C16 1.539(9) .
C16 C17 1.517(8) .
C16 N3 1.523(8) .
C16 C21 1.531(9) .
C17 C18 1.522(10) .
C17 H17A 0.9900 .
C17 H17B 0.9900 .
C18 C19 1.504(10) .
C18 H18A 0.9900 .
C18 H18B 0.9900 .
C19 C20 1.528(9) .
C19 H19A 0.9900 .
C19 H19B 0.9900 .
C20 C21 1.494(9) .
C20 H20A 0.9900 .
C20 H20B 0.9900 .
C21 H21A 0.9900 .
C21 H21B 0.9900 .
C22 C23 1.519(8) .
C23 C28 1.516(9) .
C23 C24 1.526(9) .
C23 N4 1.526(7) .
C24 C25 1.544(9) .
C24 H24A 0.9900 .
C24 H24B 0.9900 .
C25 C26 1.495(11) .
C25 H25A 0.9900 .
C25 H25B 0.9900 .
C26 C27 1.510(10) .
C26 H26A 0.9900 .
C26 H26B 0.9900 .
C27 C28 1.522(8) .
C27 H27A 0.9900 .
C27 H27B 0.9900 .
C28 H28A 0.9900 .
C28 H28B 0.9900 .
C29 C30 1.531(9) .
C30 C31 1.518(8) .
C30 N5 1.519(8) .
C30 C35 1.528(8) .
C31 C32 1.510(10) .
C31 H31A 0.9900 .
C31 H31B 0.9900 .
C32 C33 1.494(9) .
C32 H32A 0.9900 .
C32 H32B 0.9900 .
C33 C34 1.481(9) .
C33 H33A 0.9900 .
C33 H33B 0.9900 .
C34 C35 1.532(9) .
C34 H34A 0.9900 .
C34 H34B 0.9900 .
C35 H35A 0.9900 .
C35 H35B 0.9900 .
C36 C37 1.530(10) .
C37 N6 1.492(8) .
C37 C42 1.523(8) .
C37 C38 1.542(8) .
C38 C39 1.493(10) .
C38 H38A 0.9900 .
C38 H38B 0.9900 .
C39 C40 1.523(10) .
C39 H39A 0.9900 .
C39 H39B 0.9900 .
C40 C41 1.510(10) .
C40 H40A 0.9900 .
C40 H40B 0.9900 .
C41 C42 1.533(10) .
C41 H41A 0.9900 .
C41 H41B 0.9900 .
C42 H42A 0.9900 .
C42 H42B 0.9900 .
C43 C44 1.536(10) .
C44 N7 1.485(8) .
C44 C45 1.522(8) .
C44 C49 1.536(8) .
C45 C46 1.528(9) .
C45 H45A 0.9900 .
C45 H45B 0.9900 .
C46 C47 1.503(9) .
C46 H46A 0.9900 .
C46 H46B 0.9900 .
C47 C48 1.495(9) .
C47 H47A 0.9900 .
C47 H47B 0.9900 .
C48 C49 1.521(9) .
C48 H48A 0.9900 .
C48 H48B 0.9900 .
C49 H49A 0.9900 .
C49 H49B 0.9900 .
C50 C51 1.558(9) .
C51 C52 1.503(9) .
C51 N8 1.510(7) .
C51 C56 1.523(9) .
C52 C53 1.515(8) .
C52 H52A 0.9900 .
C52 H52B 0.9900 .
C53 C54 1.501(10) .
C53 H53A 0.9900 .
C53 H53B 0.9900 .
C54 C55 1.531(11) .
C54 H54A 0.9900 .
C54 H54B 0.9900 .
C55 C56 1.543(9) .
C55 H55A 0.9900 .
C55 H55B 0.9900 .
C56 H56A 0.9900 .
C56 H56B 0.9900 .
C57 C58 1.533(9) .
C57 Nd1 2.942(7) 3_665
C58 N9 1.498(8) .
C58 C63 1.523(8) .
C58 C59 1.549(8) .
C59 C60 1.506(9) .
C59 H59A 0.9900 .
C59 H59B 0.9900 .
C60 C61 1.526(9) .
C60 H60A 0.9900 .
C60 H60B 0.9900 .
C61 C62 1.524(9) .
C61 H61A 0.9900 .
C61 H61B 0.9900 .
C62 C63 1.539(9) .
C62 H62A 0.9900 .
C62 H62B 0.9900 .
C63 H63A 0.9900 .
C63 H63B 0.9900 .
C64 C65 1.547(9) .
C65 N10 1.507(8) .
C65 C70 1.527(8) .
C65 C66 1.537(9) .
C66 C67 1.525(10) .
C66 H66A 0.9900 .
C66 H66B 0.9900 .
C67 C68 1.518(10) .
C67 H67A 0.9900 .
C67 H67B 0.9900 .
C68 C69 1.487(11) .
C68 H68A 0.9900 .
C68 H68B 0.9900 .
C69 C70 1.512(9) .
C69 H69A 0.9900 .
C69 H69B 0.9900 .
C70 H70A 0.9900 .
C70 H70B 0.9900 .
C71 C72 1.532(10) .
C72 N11 1.505(8) .
C72 C77 1.517(8) .
C72 C73 1.536(9) .
C73 C74 1.553(9) .
C73 H73A 0.9900 .
C73 H73B 0.9900 .
C74 C75 1.467(10) .
C74 H74A 0.9900 .
C74 H74B 0.9900 .
C75 C76 1.527(10) .
C75 H75A 0.9900 .
C75 H75B 0.9900 .
C76 C77 1.511(9) .
C76 H76A 0.9900 .
C76 H76B 0.9900 .
C77 H77A 0.9900 .
C77 H77B 0.9900 .
C78 C79 1.523(9) .
C79 C80 1.508(9) .
C79 N12 1.522(7) .
C79 C84 1.536(10) .
C80 C81 1.529(9) .
C80 H80A 0.9900 .
C80 H80B 0.9900 .
C81 C82 1.523(11) .
C81 H81A 0.9900 .
C81 H81B 0.9900 .
C82 C83 1.527(9) .
C82 H82A 0.9900 .
C82 H82B 0.9900 .
C83 C84 1.516(9) .
C83 H83A 0.9900 .
C83 H83B 0.9900 .
C84 H84A 0.9900 .
C84 H84B 0.9900 .
N1 H1A 0.9100 .
N1 H1B 0.9100 .
N1 H1C 0.9100 .
N2 H2A 0.9100 .
N2 H2B 0.9100 .
N2 H2C 0.9100 .
N3 H3C 0.9100 .
N3 H3D 0.9100 .
N3 H3E 0.9100 .
N4 H4C 0.9100 .
N4 H4D 0.9100 .
N4 H4E 0.9100 .
N5 H5C 0.9100 .
N5 H5D 0.9100 .
N5 H5E 0.9100 .
N6 H6C 0.9100 .
N6 H6D 0.9100 .
N6 H6E 0.9100 .
N7 H7C 0.9100 .
N7 H7D 0.9100 .
N7 H7E 0.9100 .
N8 H8A 0.9100 .
N8 H8B 0.9100 .
N8 H8C 0.9100 .
N9 H9A 0.9100 .
N9 H9B 0.9100 .
N9 H9C 0.9100 .
N10 H10C 0.9100 .
N10 H10D 0.9100 .
N10 H10E 0.9100 .
N11 H11C 0.9100 .
N11 H11D 0.9100 .
N11 H11E 0.9100 .
N12 H12C 0.9100 .
N12 H12D 0.9100 .
N12 H12E 0.9100 .
